data_4307604
loop_
_publ_author_name
'Hirofumi Hamaki'
'Nobuhiro Takeda'
'Norihiro Tokitoh'

_publ_contact_author_address
; Institute for Chemical Research
  Kyoto University
  Gokasho, Uji, Kyoto
  611-0011
  Japan
;
_publ_contact_author_email tokitoh@boc.kuicr.kyoto-u.ac.jp
_publ_contact_author_fax '81 774 38 3209'
_publ_contact_author_name 'Prof. Dr. Norihiro Tokitoh'
_publ_contact_author_phone '81 774 38 3200'
_publ_section_title
;
Nucleophilic Attack toward Group 4 Metal Complexes Bearing Reactive
1-Aza-1,3-butadienyl and Imido Moieties
;
_journal_name_full 'Inorganic Chemistry'
_journal_page_first 1795
_journal_page_last 1802
_journal_paper_doi 10.1021/ic0620844
_journal_volume 46
_journal_year 2007
_chemical_formula_moiety 'C47 H93 Cl N2 P2 Si6 Ti, C7 H8'
_chemical_formula_sum 'C54 H101 Cl N2 P2 Si6 Ti'
_chemical_formula_weight 1092.20
_chemical_name_systematic
; 
 ? 
;
_space_group_IT_number 2
_symmetry_cell_setting triclinic
_symmetry_Int_Tables_number 2
_symmetry_space_group_name_Hall '-P 1'
_symmetry_space_group_name_H-M 'P -1'
_atom_sites_solution_hydrogens geom
_atom_sites_solution_primary direct
_atom_sites_solution_secondary difmap
_audit_creation_method SHELXL-97
_cell_angle_alpha 98.209(17)
_cell_angle_beta 101.840(15)
_cell_angle_gamma 107.231(5)
_cell_formula_units_Z 2
_cell_length_a 11.8582(13)
_cell_length_b 16.745(2)
_cell_length_c 18.135(4)
_cell_measurement_reflns_used 2758
_cell_measurement_temperature 103(2)
_cell_measurement_theta_max 25.0
_cell_measurement_theta_min 1.86
_cell_volume 3285.4(10)
_computing_cell_refinement HKL2000
_computing_data_collection CrystalClear
_computing_data_reduction HKL2000
_computing_structure_refinement 'SHELXL-97 (Sheldrick, 1997)'
_computing_structure_solution 'SHELXS-97 (Sheldrick, 1990)'
_diffrn_ambient_temperature 103(2)
_diffrn_detector_area_resol_mean 7.31
_diffrn_measured_fraction_theta_full 0.987
_diffrn_measured_fraction_theta_max 0.987
_diffrn_measurement_device_type 'Rigaku VariMax Saturn'
_diffrn_measurement_method \w
_diffrn_radiation_monochromator Confocal
_diffrn_radiation_source 'rotating-anode X-ray tube'
_diffrn_radiation_type MoK\a
_diffrn_radiation_wavelength 0.71069
_diffrn_reflns_av_R_equivalents 0.1560
_diffrn_reflns_av_sigmaI/netI 0.1977
_diffrn_reflns_limit_h_max 14
_diffrn_reflns_limit_h_min -14
_diffrn_reflns_limit_k_max 17
_diffrn_reflns_limit_k_min -19
_diffrn_reflns_limit_l_max 21
_diffrn_reflns_limit_l_min -21
_diffrn_reflns_number 25798
_diffrn_reflns_theta_full 25.00
_diffrn_reflns_theta_max 25.00
_diffrn_reflns_theta_min 1.86
_diffrn_standards_number 33038
_exptl_absorpt_coefficient_mu 0.362
_exptl_absorpt_correction_T_max 0.9928
_exptl_absorpt_correction_T_min 0.9647
_exptl_absorpt_correction_type multi-scan
_exptl_absorpt_process_details 'Jacobson, R. (1998) Private communication'
_exptl_crystal_colour 'dark red'
_exptl_crystal_density_diffrn 1.104
_exptl_crystal_density_method 'not measured'
_exptl_crystal_description block
_exptl_crystal_F_000 1184
_exptl_crystal_size_max 0.10
_exptl_crystal_size_mid 0.02
_exptl_crystal_size_min 0.02
_refine_diff_density_max 0.617
_refine_diff_density_min -0.560
_refine_diff_density_rms 0.069
_refine_ls_extinction_method none
_refine_ls_goodness_of_fit_ref 1.030
_refine_ls_hydrogen_treatment constr
_refine_ls_matrix_type full
_refine_ls_number_parameters 621
_refine_ls_number_reflns 11414
_refine_ls_number_restraints 0
_refine_ls_restrained_S_all 1.030
_refine_ls_R_factor_all 0.1948
_refine_ls_R_factor_gt 0.0818
_refine_ls_shift/su_max 0.000
_refine_ls_shift/su_mean 0.000
_refine_ls_structure_factor_coef Fsqd
_refine_ls_weighting_details 'calc w=1/[\s^2^(Fo^2^)+(0.0503P)^2^+5.0172P] where P=(Fo^2^+2Fc^2^)/3'
_refine_ls_weighting_scheme calc
_refine_ls_wR_factor_gt 0.1468
_refine_ls_wR_factor_ref 0.1938
_reflns_number_gt 5291
_reflns_number_total 11414
_reflns_threshold_expression >2sigma(I)
_cod_data_source_file ic0620844si20061101_063238_2.cif
_cod_data_source_block Tidmpe_5
_cod_database_code 4307604

loop_
_symmetry_equiv_pos_as_xyz
'x, y, z'
'-x, -y, -z'

loop_
_atom_site_label
_atom_site_type_symbol
_atom_site_fract_x
_atom_site_fract_y
_atom_site_fract_z
_atom_site_U_iso_or_equiv
_atom_site_adp_type
_atom_site_occupancy
_atom_site_symmetry_multiplicity
_atom_site_calc_flag
_atom_site_refinement_flags
_atom_site_disorder_assembly
_atom_site_disorder_group
Ti1 Ti 0.54584(10) 0.14649(8) 0.88001(6) 0.0409(3) Uani 1 1 d . . .
Cl1 Cl 0.38336(14) 0.06534(11) 0.92242(9) 0.0472(4) Uani 1 1 d . . .
N1 N 0.6646(4) 0.2438(3) 0.9581(3) 0.0350(12) Uani 1 1 d . . .
C1 C 0.7015(5) 0.1912(4) 1.0037(3) 0.0378(16) Uani 1 1 d . . .
C2 C 0.7061(5) 0.1153(4) 0.9693(3) 0.0418(16) Uani 1 1 d . . .
H1 H 0.7182 0.0760 1.0004 0.050 Uiso 1 1 calc R . .
C3 C 0.6932(6) 0.0904(4) 0.8843(3) 0.0396(16) Uani 1 1 d . . .
C4 C 0.7228(6) 0.2157(4) 1.0898(3) 0.0438(17) Uani 1 1 d . . .
H2 H 0.7313 0.1675 1.1126 0.066 Uiso 1 1 calc R . .
H3 H 0.6533 0.2303 1.1015 0.066 Uiso 1 1 calc R . .
H4 H 0.7978 0.2654 1.1112 0.066 Uiso 1 1 calc R . .
C5 C 0.7961(6) 0.1467(4) 0.8563(4) 0.0503(18) Uani 1 1 d . . .
H5 H 0.8000 0.2065 0.8689 0.075 Uiso 1 1 calc R . .
H6 H 0.7799 0.1279 0.8003 0.075 Uiso 1 1 calc R . .
H7 H 0.8742 0.1417 0.8818 0.075 Uiso 1 1 calc R . .
P1 P 0.66924(15) -0.01883(11) 0.85424(10) 0.0425(5) Uani 1 1 d . . .
C6 C 0.6731(6) -0.0414(4) 0.7557(3) 0.0486(18) Uani 1 1 d . . .
H8 H 0.6204 -0.0161 0.7250 0.073 Uiso 1 1 calc R . .
H9 H 0.6436 -0.1036 0.7360 0.073 Uiso 1 1 calc R . .
H10 H 0.7572 -0.0170 0.7520 0.073 Uiso 1 1 calc R . .
C7 C 0.5243(6) -0.0848(4) 0.8611(4) 0.0478(17) Uani 1 1 d . . .
H11 H 0.5176 -0.0713 0.9141 0.072 Uiso 1 1 calc R . .
H12 H 0.5170 -0.1452 0.8473 0.072 Uiso 1 1 calc R . .
H13 H 0.4587 -0.0740 0.8256 0.072 Uiso 1 1 calc R . .
C8 C 0.7826(6) -0.0528(4) 0.9104(4) 0.0467(17) Uani 1 1 d . . .
H14 H 0.8625 -0.0061 0.9235 0.056 Uiso 1 1 calc R . .
H15 H 0.7613 -0.0614 0.9593 0.056 Uiso 1 1 calc R . .
C9 C 0.7969(7) -0.1341(5) 0.8715(4) 0.076(3) Uani 1 1 d . . .
H16 H 0.8093 -0.1280 0.8200 0.092 Uiso 1 1 calc R . .
H17 H 0.7201 -0.1823 0.8637 0.092 Uiso 1 1 calc R . .
P2 P 0.9265(2) -0.16100(15) 0.92686(14) 0.0760(7) Uani 1 1 d . . .
C10 C 0.9265(8) -0.2450(6) 0.8532(4) 0.085(3) Uani 1 1 d . . .
H18 H 0.9760 -0.2771 0.8763 0.128 Uiso 1 1 calc R . .
H19 H 0.9611 -0.2200 0.8137 0.128 Uiso 1 1 calc R . .
H20 H 0.8425 -0.2836 0.8295 0.128 Uiso 1 1 calc R . .
C11 C 0.8477(7) -0.2122(7) 0.9783(4) 0.102(4) Uani 1 1 d . . .
H21 H 0.7869 -0.2655 0.9455 0.153 Uiso 1 1 calc R . .
H22 H 0.8060 -0.1766 1.0012 0.153 Uiso 1 1 calc R . .
H23 H 0.9022 -0.2256 1.0194 0.153 Uiso 1 1 calc R . .
N2 N 0.4886(4) 0.1736(3) 0.7956(3) 0.0374(13) Uani 1 1 d . . .
C12 C 0.4300(5) 0.1936(4) 0.7289(3) 0.0372(15) Uani 1 1 d . . .
C13 C 0.4910(5) 0.2638(4) 0.7009(3) 0.0385(16) Uani 1 1 d . . .
C14 C 0.4306(5) 0.2823(4) 0.6345(3) 0.0414(16) Uani 1 1 d . . .
H24 H 0.4727 0.3298 0.6160 0.050 Uiso 1 1 calc R . .
C15 C 0.3103(5) 0.2334(4) 0.5941(3) 0.0389(16) Uani 1 1 d . . .
C16 C 0.2535(5) 0.1636(4) 0.6224(3) 0.0383(16) Uani 1 1 d . . .
H25 H 0.1724 0.1283 0.5953 0.046 Uiso 1 1 calc R . .
C17 C 0.3093(5) 0.1435(4) 0.6877(3) 0.0354(15) Uani 1 1 d . . .
C18 C 0.6242(5) 0.3190(4) 0.7402(3) 0.0425(16) Uani 1 1 d . . .
H26 H 0.6428 0.2993 0.7894 0.051 Uiso 1 1 calc R . .
C19 C 0.2459(5) 0.2548(4) 0.5223(3) 0.0414(16) Uani 1 1 d . . .
H27 H 0.1699 0.2038 0.4999 0.050 Uiso 1 1 calc R . .
C20 C 0.2372(5) 0.0672(4) 0.7160(3) 0.0373(15) Uani 1 1 d . . .
H28 H 0.2947 0.0689 0.7654 0.045 Uiso 1 1 calc R . .
Si1 Si 0.64506(17) 0.43546(13) 0.77322(11) 0.0488(5) Uani 1 1 d . . .
Si2 Si 0.72769(16) 0.28707(13) 0.68488(11) 0.0495(5) Uani 1 1 d . . .
Si3 Si 0.18819(17) 0.34601(13) 0.54843(11) 0.0486(5) Uani 1 1 d . . .
Si4 Si 0.33092(17) 0.25909(13) 0.44504(10) 0.0455(5) Uani 1 1 d . . .
Si5 Si 0.10483(17) 0.08536(12) 0.74747(10) 0.0465(5) Uani 1 1 d . . .
Si6 Si 0.21877(17) -0.03764(13) 0.65314(11) 0.0493(5) Uani 1 1 d . . .
C21 C 0.5164(6) 0.4437(5) 0.8150(4) 0.058(2) Uani 1 1 d . . .
H29 H 0.5185 0.4178 0.8602 0.086 Uiso 1 1 calc R . .
H30 H 0.4384 0.4133 0.7762 0.086 Uiso 1 1 calc R . .
H31 H 0.5247 0.5041 0.8304 0.086 Uiso 1 1 calc R . .
C22 C 0.7899(6) 0.4880(4) 0.8501(4) 0.063(2) Uani 1 1 d . . .
H32 H 0.8594 0.4897 0.8282 0.094 Uiso 1 1 calc R . .
H33 H 0.7914 0.4555 0.8909 0.094 Uiso 1 1 calc R . .
H34 H 0.7955 0.5465 0.8718 0.094 Uiso 1 1 calc R . .
C23 C 0.6541(7) 0.4998(4) 0.6974(4) 0.058(2) Uani 1 1 d . . .
H35 H 0.6548 0.5573 0.7183 0.088 Uiso 1 1 calc R . .
H36 H 0.5830 0.4718 0.6529 0.088 Uiso 1 1 calc R . .
H37 H 0.7292 0.5042 0.6812 0.088 Uiso 1 1 calc R . .
C24 C 0.8861(6) 0.3212(5) 0.7493(4) 0.059(2) Uani 1 1 d . . .
H38 H 0.8832 0.3007 0.7971 0.089 Uiso 1 1 calc R . .
H39 H 0.9213 0.3839 0.7616 0.089 Uiso 1 1 calc R . .
H40 H 0.9368 0.2970 0.7231 0.089 Uiso 1 1 calc R . .
C25 C 0.7379(6) 0.3347(5) 0.5989(4) 0.059(2) Uani 1 1 d . . .
H41 H 0.7810 0.3077 0.5681 0.088 Uiso 1 1 calc R . .
H42 H 0.7827 0.3964 0.6157 0.088 Uiso 1 1 calc R . .
H43 H 0.6553 0.3252 0.5676 0.088 Uiso 1 1 calc R . .
C26 C 0.6687(6) 0.1692(4) 0.6505(4) 0.0531(19) Uani 1 1 d . . .
H44 H 0.6005 0.1533 0.6042 0.080 Uiso 1 1 calc R . .
H45 H 0.6402 0.1424 0.6910 0.080 Uiso 1 1 calc R . .
H46 H 0.7341 0.1496 0.6382 0.080 Uiso 1 1 calc R . .
C27 C 0.3111(6) 0.4472(4) 0.6028(4) 0.060(2) Uani 1 1 d . . .
H47 H 0.3682 0.4657 0.5715 0.090 Uiso 1 1 calc R . .
H48 H 0.3551 0.4378 0.6510 0.090 Uiso 1 1 calc R . .
H49 H 0.2750 0.4915 0.6147 0.090 Uiso 1 1 calc R . .
C28 C 0.1017(7) 0.3679(5) 0.4601(4) 0.068(2) Uani 1 1 d . . .
H50 H 0.0676 0.4125 0.4749 0.102 Uiso 1 1 calc R . .
H51 H 0.0351 0.3154 0.4310 0.102 Uiso 1 1 calc R . .
H52 H 0.1569 0.3873 0.4279 0.102 Uiso 1 1 calc R . .
C29 C 0.0812(7) 0.3135(5) 0.6102(4) 0.070(2) Uani 1 1 d . . .
H53 H 0.1274 0.3095 0.6602 0.105 Uiso 1 1 calc R . .
H54 H 0.0191 0.2577 0.5845 0.105 Uiso 1 1 calc R . .
H55 H 0.0412 0.3563 0.6183 0.105 Uiso 1 1 calc R . .
C30 C 0.4088(6) 0.1772(5) 0.4477(4) 0.058(2) Uani 1 1 d . . .
H56 H 0.4500 0.1769 0.4061 0.087 Uiso 1 1 calc R . .
H57 H 0.3481 0.1205 0.4409 0.087 Uiso 1 1 calc R . .
H58 H 0.4693 0.1912 0.4976 0.087 Uiso 1 1 calc R . .
C31 C 0.4442(6) 0.3669(4) 0.4540(4) 0.0508(18) Uani 1 1 d . . .
H59 H 0.4908 0.3636 0.4156 0.076 Uiso 1 1 calc R . .
H60 H 0.5002 0.3860 0.5059 0.076 Uiso 1 1 calc R . .
H61 H 0.4010 0.4078 0.4453 0.076 Uiso 1 1 calc R . .
C32 C 0.2203(6) 0.2301(5) 0.3486(3) 0.056(2) Uani 1 1 d . . .
H62 H 0.1731 0.2693 0.3465 0.084 Uiso 1 1 calc R . .
H63 H 0.1645 0.1712 0.3399 0.084 Uiso 1 1 calc R . .
H64 H 0.2648 0.2345 0.3086 0.084 Uiso 1 1 calc R . .
C33 C 0.0520(6) 0.0118(5) 0.8107(4) 0.059(2) Uani 1 1 d . . .
H65 H 0.1227 0.0120 0.8498 0.088 Uiso 1 1 calc R . .
H66 H 0.0090 -0.0464 0.7794 0.088 Uiso 1 1 calc R . .
H67 H -0.0037 0.0310 0.8361 0.088 Uiso 1 1 calc R . .
C34 C 0.1565(6) 0.1967(4) 0.8040(4) 0.061(2) Uani 1 1 d . . .
H68 H 0.1821 0.2366 0.7712 0.091 Uiso 1 1 calc R . .
H69 H 0.2255 0.2053 0.8481 0.091 Uiso 1 1 calc R . .
H70 H 0.0891 0.2072 0.8226 0.091 Uiso 1 1 calc R . .
C35 C -0.0311(6) 0.0695(5) 0.6678(4) 0.057(2) Uani 1 1 d . . .
H71 H -0.0952 0.0816 0.6893 0.085 Uiso 1 1 calc R . .
H72 H -0.0616 0.0102 0.6384 0.085 Uiso 1 1 calc R . .
H73 H -0.0084 0.1085 0.6337 0.085 Uiso 1 1 calc R . .
C36 C 0.1667(7) -0.1260(4) 0.7041(4) 0.072(2) Uani 1 1 d . . .
H74 H 0.0798 -0.1381 0.7017 0.109 Uiso 1 1 calc R . .
H75 H 0.2145 -0.1086 0.7582 0.109 Uiso 1 1 calc R . .
H76 H 0.1787 -0.1777 0.6791 0.109 Uiso 1 1 calc R . .
C37 C 0.1069(7) -0.0642(5) 0.5575(4) 0.071(2) Uani 1 1 d . . .
H77 H 0.1329 -0.0193 0.5292 0.107 Uiso 1 1 calc R . .
H78 H 0.0260 -0.0680 0.5648 0.107 Uiso 1 1 calc R . .
H79 H 0.1029 -0.1192 0.5280 0.107 Uiso 1 1 calc R . .
C38 C 0.3704(7) -0.0340(5) 0.6375(5) 0.076(2) Uani 1 1 d . . .
H80 H 0.3662 -0.0915 0.6137 0.114 Uiso 1 1 calc R . .
H81 H 0.4324 -0.0135 0.6871 0.114 Uiso 1 1 calc R . .
H82 H 0.3924 0.0050 0.6033 0.114 Uiso 1 1 calc R . .
C39 C 0.6964(5) 0.3320(4) 0.9913(3) 0.0400(16) Uani 1 1 d . . .
C40 C 0.6064(6) 0.3673(5) 1.0021(4) 0.0441(17) Uani 1 1 d . . .
C41 C 0.6398(6) 0.4529(4) 1.0376(4) 0.0475(18) Uani 1 1 d . . .
H83 H 0.5777 0.4765 1.0434 0.057 Uiso 1 1 calc R . .
C42 C 0.7619(6) 0.5053(4) 1.0649(4) 0.0441(17) Uani 1 1 d . . .
C43 C 0.8481(6) 0.4687(4) 1.0533(3) 0.0440(17) Uani 1 1 d . . .
H84 H 0.9319 0.5034 1.0715 0.053 Uiso 1 1 calc R . .
C44 C 0.8200(6) 0.3846(4) 1.0168(3) 0.0394(16) Uani 1 1 d . . .
C45 C 0.4728(5) 0.3126(4) 0.9759(4) 0.0495(18) Uani 1 1 d . . .
H85 H 0.4495 0.2910 0.9199 0.074 Uiso 1 1 calc R . .
H86 H 0.4231 0.3471 0.9893 0.074 Uiso 1 1 calc R . .
H87 H 0.4593 0.2643 1.0016 0.074 Uiso 1 1 calc R . .
C46 C 0.7937(6) 0.5964(4) 1.1076(4) 0.058(2) Uani 1 1 d . . .
H88 H 0.7184 0.6088 1.1089 0.086 Uiso 1 1 calc R . .
H89 H 0.8413 0.6355 1.0811 0.086 Uiso 1 1 calc R . .
H90 H 0.8421 0.6041 1.1604 0.086 Uiso 1 1 calc R . .
C47 C 0.9190(5) 0.3519(4) 1.0005(4) 0.0473(18) Uani 1 1 d . . .
H91 H 0.9167 0.3469 0.9457 0.071 Uiso 1 1 calc R . .
H92 H 0.9063 0.2955 1.0134 0.071 Uiso 1 1 calc R . .
H93 H 0.9987 0.3919 1.0319 0.071 Uiso 1 1 calc R . .
C48 C 0.7922(8) 0.3845(5) 1.2723(5) 0.065(2) Uani 1 1 d . . .
C49 C 0.6967(9) 0.3865(5) 1.2193(5) 0.077(3) Uani 1 1 d . . .
H94 H 0.7116 0.4159 1.1793 0.093 Uiso 1 1 calc R . .
C50 C 0.5768(8) 0.3472(6) 1.2208(5) 0.079(3) Uani 1 1 d . . .
H95 H 0.5110 0.3497 1.1823 0.094 Uiso 1 1 calc R . .
C51 C 0.5545(8) 0.3059(6) 1.2765(5) 0.077(3) Uani 1 1 d . . .
H96 H 0.4725 0.2795 1.2781 0.093 Uiso 1 1 calc R . .
C52 C 0.6507(8) 0.3012(5) 1.3327(5) 0.079(3) Uani 1 1 d . . .
H97 H 0.6349 0.2708 1.3720 0.095 Uiso 1 1 calc R . .
C53 C 0.7696(8) 0.3413(6) 1.3303(5) 0.078(3) Uani 1 1 d . . .
H98 H 0.8361 0.3393 1.3685 0.094 Uiso 1 1 calc R . .
C54 C 0.9266(8) 0.4255(6) 1.2707(5) 0.098(3) Uani 1 1 d . . .
H99 H 0.9810 0.4165 1.3148 0.146 Uiso 1 1 calc R . .
H100 H 0.9449 0.4871 1.2736 0.146 Uiso 1 1 calc R . .
H101 H 0.9391 0.3990 1.2226 0.146 Uiso 1 1 calc R . .

loop_
_atom_site_aniso_label
_atom_site_aniso_U_11
_atom_site_aniso_U_22
_atom_site_aniso_U_33
_atom_site_aniso_U_23
_atom_site_aniso_U_13
_atom_site_aniso_U_12
Ti1 0.0347(7) 0.0423(8) 0.0442(7) 0.0109(6) 0.0092(5) 0.0109(6)
Cl1 0.0375(9) 0.0537(11) 0.0482(9) 0.0167(8) 0.0102(8) 0.0104(8)
N1 0.029(3) 0.035(3) 0.042(3) 0.013(3) 0.009(2) 0.011(2)
C1 0.027(3) 0.044(4) 0.042(4) 0.011(3) 0.014(3) 0.009(3)
C2 0.032(4) 0.046(5) 0.047(4) 0.013(3) 0.010(3) 0.010(3)
C3 0.038(4) 0.037(4) 0.045(4) 0.012(3) 0.013(3) 0.012(3)
C4 0.041(4) 0.049(4) 0.042(4) 0.013(3) 0.012(3) 0.013(3)
C5 0.042(4) 0.049(5) 0.062(4) 0.014(4) 0.014(3) 0.018(4)
P1 0.0364(10) 0.0454(12) 0.0459(10) 0.0117(9) 0.0098(8) 0.0139(8)
C6 0.048(4) 0.050(5) 0.050(4) 0.005(3) 0.013(3) 0.021(4)
C7 0.042(4) 0.042(4) 0.057(4) 0.011(3) 0.016(3) 0.010(3)
C8 0.038(4) 0.045(5) 0.058(4) 0.013(4) 0.012(3) 0.016(3)
C9 0.076(6) 0.063(6) 0.078(5) 0.008(5) -0.014(5) 0.032(5)
P2 0.0715(16) 0.0738(17) 0.0810(16) 0.0184(13) 0.0023(13) 0.0330(13)
C10 0.089(7) 0.113(8) 0.075(6) 0.032(5) 0.025(5) 0.055(6)
C11 0.059(6) 0.199(11) 0.070(5) -0.002(6) 0.023(5) 0.086(7)
N2 0.031(3) 0.036(3) 0.044(3) 0.011(2) 0.009(2) 0.008(2)
C12 0.030(3) 0.042(4) 0.037(4) 0.013(3) 0.010(3) 0.007(3)
C13 0.026(3) 0.044(4) 0.042(4) 0.006(3) 0.007(3) 0.008(3)
C14 0.033(4) 0.044(4) 0.045(4) 0.009(3) 0.009(3) 0.010(3)
C15 0.032(4) 0.038(4) 0.042(4) 0.003(3) 0.005(3) 0.010(3)
C16 0.027(3) 0.042(4) 0.040(4) 0.008(3) 0.008(3) 0.003(3)
C17 0.029(3) 0.037(4) 0.036(3) 0.006(3) 0.007(3) 0.009(3)
C18 0.036(4) 0.045(4) 0.043(4) 0.018(3) 0.009(3) 0.005(3)
C19 0.033(4) 0.046(4) 0.040(4) 0.010(3) 0.010(3) 0.006(3)
C20 0.035(4) 0.036(4) 0.041(4) 0.011(3) 0.008(3) 0.012(3)
Si1 0.0402(11) 0.0472(13) 0.0494(11) 0.0141(10) 0.0041(9) 0.0044(9)
Si2 0.0314(11) 0.0649(15) 0.0529(12) 0.0228(11) 0.0087(9) 0.0141(10)
Si3 0.0374(11) 0.0535(13) 0.0574(12) 0.0164(10) 0.0104(9) 0.0183(10)
Si4 0.0364(11) 0.0496(13) 0.0465(11) 0.0115(10) 0.0071(9) 0.0107(9)
Si5 0.0360(11) 0.0469(13) 0.0492(11) 0.0093(10) 0.0103(9) 0.0042(9)
Si6 0.0362(11) 0.0452(13) 0.0615(12) 0.0109(10) 0.0059(9) 0.0116(9)
C21 0.052(5) 0.062(5) 0.056(4) 0.011(4) 0.011(4) 0.018(4)
C22 0.058(5) 0.053(5) 0.056(4) 0.014(4) 0.000(4) -0.003(4)
C23 0.059(5) 0.052(5) 0.058(4) 0.025(4) 0.009(4) 0.008(4)
C24 0.031(4) 0.087(6) 0.065(5) 0.033(4) 0.015(3) 0.019(4)
C25 0.048(4) 0.078(6) 0.055(4) 0.025(4) 0.017(4) 0.021(4)
C26 0.039(4) 0.066(5) 0.058(4) 0.013(4) 0.008(3) 0.027(4)
C27 0.050(5) 0.055(5) 0.076(5) 0.010(4) 0.012(4) 0.023(4)
C28 0.068(5) 0.070(6) 0.074(5) 0.021(4) 0.007(4) 0.039(5)
C29 0.061(5) 0.069(6) 0.097(6) 0.029(5) 0.038(5) 0.031(4)
C30 0.050(5) 0.072(6) 0.048(4) 0.006(4) 0.008(4) 0.022(4)
C31 0.044(4) 0.060(5) 0.055(4) 0.021(4) 0.021(3) 0.018(4)
C32 0.056(5) 0.067(5) 0.042(4) 0.010(4) 0.011(3) 0.018(4)
C33 0.043(4) 0.066(5) 0.063(5) 0.023(4) 0.012(4) 0.009(4)
C34 0.055(5) 0.062(5) 0.064(5) 0.006(4) 0.026(4) 0.017(4)
C35 0.046(4) 0.068(5) 0.059(4) 0.015(4) 0.016(4) 0.020(4)
C36 0.081(6) 0.041(5) 0.090(6) 0.018(4) 0.015(5) 0.015(4)
C37 0.076(6) 0.056(5) 0.070(5) -0.009(4) 0.000(4) 0.029(4)
C38 0.056(5) 0.073(6) 0.098(6) 0.003(5) 0.021(5) 0.026(5)
C39 0.026(4) 0.049(5) 0.038(4) 0.014(3) 0.004(3) 0.004(3)
C40 0.028(4) 0.054(5) 0.050(4) 0.021(4) 0.008(3) 0.010(3)
C41 0.045(4) 0.045(5) 0.056(4) 0.012(4) 0.015(3) 0.019(4)
C42 0.035(4) 0.039(4) 0.050(4) 0.005(3) 0.004(3) 0.007(3)
C43 0.036(4) 0.048(5) 0.047(4) 0.014(4) 0.004(3) 0.014(3)
C44 0.039(4) 0.041(4) 0.040(4) 0.009(3) 0.009(3) 0.017(3)
C45 0.037(4) 0.050(5) 0.061(4) 0.009(4) 0.012(3) 0.018(3)
C46 0.050(5) 0.038(5) 0.074(5) 0.006(4) 0.003(4) 0.011(4)
C47 0.033(4) 0.045(4) 0.061(4) 0.013(4) 0.003(3) 0.013(3)
C48 0.070(6) 0.064(6) 0.061(5) 0.013(4) 0.025(5) 0.020(5)
C49 0.091(7) 0.065(6) 0.065(5) 0.007(5) 0.013(5) 0.018(5)
C50 0.069(6) 0.074(7) 0.083(6) 0.008(5) 0.016(5) 0.016(5)
C51 0.060(6) 0.076(7) 0.085(6) -0.005(5) 0.026(5) 0.013(5)
C52 0.070(6) 0.075(6) 0.097(7) 0.030(5) 0.021(5) 0.024(5)
C53 0.060(6) 0.083(7) 0.094(7) 0.020(5) 0.013(5) 0.031(5)
C54 0.083(7) 0.100(8) 0.082(6) 0.012(6) 0.020(5) -0.003(6)

loop_
_atom_type_symbol
_atom_type_description
_atom_type_scat_dispersion_real
_atom_type_scat_dispersion_imag
_atom_type_scat_source
C C 0.0033 0.0016 'International Tables Vol C Tables 4.2.6.8 and 6.1.1.4'
H H 0.0000 0.0000 'International Tables Vol C Tables 4.2.6.8 and 6.1.1.4'
N N 0.0061 0.0033 'International Tables Vol C Tables 4.2.6.8 and 6.1.1.4'
Si Si 0.0817 0.0704 'International Tables Vol C Tables 4.2.6.8 and 6.1.1.4'
P P 0.1023 0.0942 'International Tables Vol C Tables 4.2.6.8 and 6.1.1.4'
Cl Cl 0.1484 0.1585 'International Tables Vol C Tables 4.2.6.8 and 6.1.1.4'
Ti Ti 0.2776 0.4457 'International Tables Vol C Tables 4.2.6.8 and 6.1.1.4'

loop_
_geom_angle_atom_site_label_1
_geom_angle_atom_site_label_2
_geom_angle_atom_site_label_3
_geom_angle
_geom_angle_site_symmetry_1
_geom_angle_site_symmetry_3
_geom_angle_publ_flag
N2 Ti1 N1 113.6(2) . . ?
N2 Ti1 C3 118.3(2) . . ?
N1 Ti1 C3 86.9(2) . . ?
N2 Ti1 Cl1 109.45(17) . . ?
N1 Ti1 Cl1 114.62(15) . . ?
C3 Ti1 Cl1 112.57(17) . . ?
N2 Ti1 C1 146.9(2) . . ?
N1 Ti1 C1 34.6(2) . . ?
C3 Ti1 C1 65.1(2) . . ?
Cl1 Ti1 C1 97.28(15) . . ?
N2 Ti1 C2 152.4(2) . . ?
N1 Ti1 C2 63.7(2) . . ?
C3 Ti1 C2 37.0(2) . . ?
Cl1 Ti1 C2 95.26(15) . . ?
C1 Ti1 C2 32.01(19) . . ?
C1 N1 C39 118.8(5) . . ?
C1 N1 Ti1 92.7(4) . . ?
C39 N1 Ti1 145.1(4) . . ?
C2 C1 N1 119.3(6) . . ?
C2 C1 C4 121.3(6) . . ?
N1 C1 C4 119.0(6) . . ?
C2 C1 Ti1 74.6(4) . . ?
N1 C1 Ti1 52.7(3) . . ?
C4 C1 Ti1 144.2(4) . . ?
C1 C2 C3 123.2(6) . . ?
C1 C2 Ti1 73.4(4) . . ?
C3 C2 Ti1 62.2(3) . . ?
C1 C2 H1 118.4 . . ?
C3 C2 H1 118.4 . . ?
Ti1 C2 H1 142.2 . . ?
C2 C3 C5 114.2(5) . . ?
C2 C3 P1 112.1(5) . . ?
C5 C3 P1 112.0(4) . . ?
C2 C3 Ti1 80.8(4) . . ?
C5 C3 Ti1 109.7(4) . . ?
P1 C3 Ti1 124.6(3) . . ?
C1 C4 H2 109.5 . . ?
C1 C4 H3 109.5 . . ?
H2 C4 H3 109.5 . . ?
C1 C4 H4 109.5 . . ?
H2 C4 H4 109.5 . . ?
H3 C4 H4 109.5 . . ?
C3 C5 H5 109.5 . . ?
C3 C5 H6 109.5 . . ?
H5 C5 H6 109.5 . . ?
C3 C5 H7 109.5 . . ?
H5 C5 H7 109.5 . . ?
H6 C5 H7 109.5 . . ?
C3 P1 C6 109.7(3) . . ?
C3 P1 C7 112.1(3) . . ?
C6 P1 C7 107.6(3) . . ?
C3 P1 C8 112.7(3) . . ?
C6 P1 C8 108.0(3) . . ?
C7 P1 C8 106.5(3) . . ?
P1 C6 H8 109.5 . . ?
P1 C6 H9 109.5 . . ?
H8 C6 H9 109.5 . . ?
P1 C6 H10 109.5 . . ?
H8 C6 H10 109.5 . . ?
H9 C6 H10 109.5 . . ?
P1 C7 H11 109.5 . . ?
P1 C7 H12 109.5 . . ?
H11 C7 H12 109.5 . . ?
P1 C7 H13 109.5 . . ?
H11 C7 H13 109.5 . . ?
H12 C7 H13 109.5 . . ?
C9 C8 P1 115.1(5) . . ?
C9 C8 H14 108.5 . . ?
P1 C8 H14 108.5 . . ?
C9 C8 H15 108.5 . . ?
P1 C8 H15 108.5 . . ?
H14 C8 H15 107.5 . . ?
C8 C9 P2 114.0(5) . . ?
C8 C9 H16 108.8 . . ?
P2 C9 H16 108.8 . . ?
C8 C9 H17 108.8 . . ?
P2 C9 H17 108.8 . . ?
H16 C9 H17 107.7 . . ?
C11 P2 C10 103.2(5) . . ?
C11 P2 C9 94.4(4) . . ?
C10 P2 C9 98.1(4) . . ?
P2 C10 H18 109.5 . . ?
P2 C10 H19 109.5 . . ?
H18 C10 H19 109.5 . . ?
P2 C10 H20 109.5 . . ?
H18 C10 H20 109.5 . . ?
H19 C10 H20 109.5 . . ?
P2 C11 H21 109.5 . . ?
P2 C11 H22 109.5 . . ?
H21 C11 H22 109.5 . . ?
P2 C11 H23 109.5 . . ?
H21 C11 H23 109.5 . . ?
H22 C11 H23 109.5 . . ?
C12 N2 Ti1 173.9(4) . . ?
N2 C12 C13 120.8(5) . . ?
N2 C12 C17 121.0(5) . . ?
C13 C12 C17 118.2(5) . . ?
C14 C13 C12 119.6(5) . . ?
C14 C13 C18 118.8(6) . . ?
C12 C13 C18 121.5(5) . . ?
C13 C14 C15 122.2(6) . . ?
C13 C14 H24 118.9 . . ?
C15 C14 H24 118.9 . . ?
C16 C15 C14 116.7(5) . . ?
C16 C15 C19 121.8(5) . . ?
C14 C15 C19 121.5(6) . . ?
C17 C16 C15 122.9(6) . . ?
C17 C16 H25 118.5 . . ?
C15 C16 H25 118.5 . . ?
C16 C17 C12 120.3(6) . . ?
C16 C17 C20 119.0(5) . . ?
C12 C17 C20 120.7(5) . . ?
C13 C18 Si2 109.8(4) . . ?
C13 C18 Si1 113.1(4) . . ?
Si2 C18 Si1 120.3(3) . . ?
C13 C18 H26 103.9 . . ?
Si2 C18 H26 103.9 . . ?
Si1 C18 H26 103.9 . . ?
C15 C19 Si4 113.2(4) . . ?
C15 C19 Si3 111.0(4) . . ?
Si4 C19 Si3 118.1(3) . . ?
C15 C19 H27 104.3 . . ?
Si4 C19 H27 104.3 . . ?
Si3 C19 H27 104.3 . . ?
C17 C20 Si5 112.1(4) . . ?
C17 C20 Si6 111.6(4) . . ?
Si5 C20 Si6 120.7(3) . . ?
C17 C20 H28 103.3 . . ?
Si5 C20 H28 103.3 . . ?
Si6 C20 H28 103.3 . . ?
C22 Si1 C23 105.9(3) . . ?
C22 Si1 C21 108.0(3) . . ?
C23 Si1 C21 108.6(3) . . ?
C22 Si1 C18 109.6(3) . . ?
C23 Si1 C18 115.5(3) . . ?
C21 Si1 C18 108.9(3) . . ?
C26 Si2 C25 107.4(3) . . ?
C26 Si2 C24 109.7(3) . . ?
C25 Si2 C24 107.4(3) . . ?
C26 Si2 C18 108.6(3) . . ?
C25 Si2 C18 114.1(3) . . ?
C24 Si2 C18 109.6(3) . . ?
C27 Si3 C28 108.2(3) . . ?
C27 Si3 C29 107.9(3) . . ?
C28 Si3 C29 108.1(4) . . ?
C27 Si3 C19 113.7(3) . . ?
C28 Si3 C19 110.6(3) . . ?
C29 Si3 C19 108.1(3) . . ?
C32 Si4 C31 107.5(3) . . ?
C32 Si4 C30 107.2(3) . . ?
C31 Si4 C30 110.2(3) . . ?
C32 Si4 C19 109.5(3) . . ?
C31 Si4 C19 113.5(3) . . ?
C30 Si4 C19 108.8(3) . . ?
C34 Si5 C35 108.3(3) . . ?
C34 Si5 C33 108.2(3) . . ?
C35 Si5 C33 106.4(3) . . ?
C34 Si5 C20 108.0(3) . . ?
C35 Si5 C20 114.9(3) . . ?
C33 Si5 C20 110.9(3) . . ?
C37 Si6 C38 108.5(4) . . ?
C37 Si6 C36 107.8(4) . . ?
C38 Si6 C36 108.5(4) . . ?
C37 Si6 C20 114.2(3) . . ?
C38 Si6 C20 108.5(3) . . ?
C36 Si6 C20 109.1(3) . . ?
Si1 C21 H29 109.5 . . ?
Si1 C21 H30 109.5 . . ?
H29 C21 H30 109.5 . . ?
Si1 C21 H31 109.5 . . ?
H29 C21 H31 109.5 . . ?
H30 C21 H31 109.5 . . ?
Si1 C22 H32 109.5 . . ?
Si1 C22 H33 109.5 . . ?
H32 C22 H33 109.5 . . ?
Si1 C22 H34 109.5 . . ?
H32 C22 H34 109.5 . . ?
H33 C22 H34 109.5 . . ?
Si1 C23 H35 109.5 . . ?
Si1 C23 H36 109.5 . . ?
H35 C23 H36 109.5 . . ?
Si1 C23 H37 109.5 . . ?
H35 C23 H37 109.5 . . ?
H36 C23 H37 109.5 . . ?
Si2 C24 H38 109.5 . . ?
Si2 C24 H39 109.5 . . ?
H38 C24 H39 109.5 . . ?
Si2 C24 H40 109.5 . . ?
H38 C24 H40 109.5 . . ?
H39 C24 H40 109.5 . . ?
Si2 C25 H41 109.5 . . ?
Si2 C25 H42 109.5 . . ?
H41 C25 H42 109.5 . . ?
Si2 C25 H43 109.5 . . ?
H41 C25 H43 109.5 . . ?
H42 C25 H43 109.5 . . ?
Si2 C26 H44 109.5 . . ?
Si2 C26 H45 109.5 . . ?
H44 C26 H45 109.5 . . ?
Si2 C26 H46 109.5 . . ?
H44 C26 H46 109.5 . . ?
H45 C26 H46 109.5 . . ?
Si3 C27 H47 109.5 . . ?
Si3 C27 H48 109.5 . . ?
H47 C27 H48 109.5 . . ?
Si3 C27 H49 109.5 . . ?
H47 C27 H49 109.5 . . ?
H48 C27 H49 109.5 . . ?
Si3 C28 H50 109.5 . . ?
Si3 C28 H51 109.5 . . ?
H50 C28 H51 109.5 . . ?
Si3 C28 H52 109.5 . . ?
H50 C28 H52 109.5 . . ?
H51 C28 H52 109.5 . . ?
Si3 C29 H53 109.5 . . ?
Si3 C29 H54 109.5 . . ?
H53 C29 H54 109.5 . . ?
Si3 C29 H55 109.5 . . ?
H53 C29 H55 109.5 . . ?
H54 C29 H55 109.5 . . ?
Si4 C30 H56 109.5 . . ?
Si4 C30 H57 109.5 . . ?
H56 C30 H57 109.5 . . ?
Si4 C30 H58 109.5 . . ?
H56 C30 H58 109.5 . . ?
H57 C30 H58 109.5 . . ?
Si4 C31 H59 109.5 . . ?
Si4 C31 H60 109.5 . . ?
H59 C31 H60 109.5 . . ?
Si4 C31 H61 109.5 . . ?
H59 C31 H61 109.5 . . ?
H60 C31 H61 109.5 . . ?
Si4 C32 H62 109.5 . . ?
Si4 C32 H63 109.5 . . ?
H62 C32 H63 109.5 . . ?
Si4 C32 H64 109.5 . . ?
H62 C32 H64 109.5 . . ?
H63 C32 H64 109.5 . . ?
Si5 C33 H65 109.5 . . ?
Si5 C33 H66 109.5 . . ?
H65 C33 H66 109.5 . . ?
Si5 C33 H67 109.5 . . ?
H65 C33 H67 109.5 . . ?
H66 C33 H67 109.5 . . ?
Si5 C34 H68 109.5 . . ?
Si5 C34 H69 109.5 . . ?
H68 C34 H69 109.5 . . ?
Si5 C34 H70 109.5 . . ?
H68 C34 H70 109.5 . . ?
H69 C34 H70 109.5 . . ?
Si5 C35 H71 109.5 . . ?
Si5 C35 H72 109.5 . . ?
H71 C35 H72 109.5 . . ?
Si5 C35 H73 109.5 . . ?
H71 C35 H73 109.5 . . ?
H72 C35 H73 109.5 . . ?
Si6 C36 H74 109.5 . . ?
Si6 C36 H75 109.5 . . ?
H74 C36 H75 109.5 . . ?
Si6 C36 H76 109.5 . . ?
H74 C36 H76 109.5 . . ?
H75 C36 H76 109.5 . . ?
Si6 C37 H77 109.5 . . ?
Si6 C37 H78 109.5 . . ?
H77 C37 H78 109.5 . . ?
Si6 C37 H79 109.5 . . ?
H77 C37 H79 109.5 . . ?
H78 C37 H79 109.5 . . ?
Si6 C38 H80 109.5 . . ?
Si6 C38 H81 109.5 . . ?
H80 C38 H81 109.5 . . ?
Si6 C38 H82 109.5 . . ?
H80 C38 H82 109.5 . . ?
H81 C38 H82 109.5 . . ?
C40 C39 C44 119.0(6) . . ?
C40 C39 N1 120.8(5) . . ?
C44 C39 N1 120.2(6) . . ?
C41 C40 C39 119.8(6) . . ?
C41 C40 C45 119.7(6) . . ?
C39 C40 C45 120.4(6) . . ?
C40 C41 C42 121.9(6) . . ?
C40 C41 H83 119.1 . . ?
C42 C41 H83 119.1 . . ?
C43 C42 C41 116.8(6) . . ?
C43 C42 C46 123.4(6) . . ?
C41 C42 C46 119.8(6) . . ?
C42 C43 C44 123.8(6) . . ?
C42 C43 H84 118.1 . . ?
C44 C43 H84 118.1 . . ?
C43 C44 C39 118.7(6) . . ?
C43 C44 C47 120.3(6) . . ?
C39 C44 C47 121.0(6) . . ?
C40 C45 H85 109.5 . . ?
C40 C45 H86 109.5 . . ?
H85 C45 H86 109.5 . . ?
C40 C45 H87 109.5 . . ?
H85 C45 H87 109.5 . . ?
H86 C45 H87 109.5 . . ?
C42 C46 H88 109.5 . . ?
C42 C46 H89 109.5 . . ?
H88 C46 H89 109.5 . . ?
C42 C46 H90 109.5 . . ?
H88 C46 H90 109.5 . . ?
H89 C46 H90 109.5 . . ?
C44 C47 H91 109.5 . . ?
C44 C47 H92 109.5 . . ?
H91 C47 H92 109.5 . . ?
C44 C47 H93 109.5 . . ?
H91 C47 H93 109.5 . . ?
H92 C47 H93 109.5 . . ?
C49 C48 C53 118.5(8) . . ?
C49 C48 C54 123.4(8) . . ?
C53 C48 C54 118.1(8) . . ?
C48 C49 C50 122.3(9) . . ?
C48 C49 H94 118.9 . . ?
C50 C49 H94 118.9 . . ?
C51 C50 C49 119.5(9) . . ?
C51 C50 H95 120.2 . . ?
C49 C50 H95 120.2 . . ?
C50 C51 C52 120.5(9) . . ?
C50 C51 H96 119.8 . . ?
C52 C51 H96 119.8 . . ?
C53 C52 C51 118.9(9) . . ?
C53 C52 H97 120.5 . . ?
C51 C52 H97 120.5 . . ?
C52 C53 C48 120.3(8) . . ?
C52 C53 H98 119.9 . . ?
C48 C53 H98 119.9 . . ?
C48 C54 H99 109.5 . . ?
C48 C54 H100 109.5 . . ?
H99 C54 H100 109.5 . . ?
C48 C54 H101 109.5 . . ?
H99 C54 H101 109.5 . . ?
H100 C54 H101 109.5 . . ?

loop_
_geom_bond_atom_site_label_1
_geom_bond_atom_site_label_2
_geom_bond_distance
_geom_bond_site_symmetry_2
_geom_bond_publ_flag
Ti1 N2 1.721(5) . ?
Ti1 N1 1.952(5) . ?
Ti1 C3 2.209(6) . ?
Ti1 Cl1 2.346(2) . ?
Ti1 C1 2.450(6) . ?
Ti1 C2 2.464(6) . ?
N1 C1 1.392(7) . ?
N1 C39 1.417(8) . ?
C1 C2 1.355(8) . ?
C1 C4 1.504(8) . ?
C2 C3 1.501(8) . ?
C2 H1 0.9500 . ?
C3 C5 1.532(8) . ?
C3 P1 1.751(6) . ?
C4 H2 0.9800 . ?
C4 H3 0.9800 . ?
C4 H4 0.9800 . ?
C5 H5 0.9800 . ?
C5 H6 0.9800 . ?
C5 H7 0.9800 . ?
P1 C6 1.786(6) . ?
P1 C7 1.787(6) . ?
P1 C8 1.795(6) . ?
C6 H8 0.9800 . ?
C6 H9 0.9800 . ?
C6 H10 0.9800 . ?
C7 H11 0.9800 . ?
C7 H12 0.9800 . ?
C7 H13 0.9800 . ?
C8 C9 1.514(9) . ?
C8 H14 0.9900 . ?
C8 H15 0.9900 . ?
C9 P2 1.866(7) . ?
C9 H16 0.9900 . ?
C9 H17 0.9900 . ?
P2 C11 1.609(10) . ?
P2 C10 1.795(8) . ?
C10 H18 0.9800 . ?
C10 H19 0.9800 . ?
C10 H20 0.9800 . ?
C11 H21 0.9800 . ?
C11 H22 0.9800 . ?
C11 H23 0.9800 . ?
N2 C12 1.402(7) . ?
C12 C13 1.407(8) . ?
C12 C17 1.408(8) . ?
C13 C14 1.395(8) . ?
C13 C18 1.531(8) . ?
C14 C15 1.396(8) . ?
C14 H24 0.9500 . ?
C15 C16 1.389(8) . ?
C15 C19 1.514(8) . ?
C16 C17 1.370(8) . ?
C16 H25 0.9500 . ?
C17 C20 1.532(8) . ?
C18 Si2 1.881(7) . ?
C18 Si1 1.882(7) . ?
C18 H26 1.0000 . ?
C19 Si4 1.885(6) . ?
C19 Si3 1.890(7) . ?
C19 H27 1.0000 . ?
C20 Si5 1.866(6) . ?
C20 Si6 1.878(6) . ?
C20 H28 1.0000 . ?
Si1 C22 1.855(6) . ?
Si1 C23 1.865(6) . ?
Si1 C21 1.868(7) . ?
Si2 C26 1.850(7) . ?
Si2 C25 1.860(7) . ?
Si2 C24 1.869(6) . ?
Si3 C27 1.854(7) . ?
Si3 C28 1.862(7) . ?
Si3 C29 1.874(7) . ?
Si4 C32 1.859(6) . ?
Si4 C31 1.865(7) . ?
Si4 C30 1.868(7) . ?
Si5 C34 1.850(7) . ?
Si5 C35 1.854(6) . ?
Si5 C33 1.862(7) . ?
Si6 C37 1.858(7) . ?
Si6 C38 1.862(7) . ?
Si6 C36 1.874(7) . ?
C21 H29 0.9800 . ?
C21 H30 0.9800 . ?
C21 H31 0.9800 . ?
C22 H32 0.9800 . ?
C22 H33 0.9800 . ?
C22 H34 0.9800 . ?
C23 H35 0.9800 . ?
C23 H36 0.9800 . ?
C23 H37 0.9800 . ?
C24 H38 0.9800 . ?
C24 H39 0.9800 . ?
C24 H40 0.9800 . ?
C25 H41 0.9800 . ?
C25 H42 0.9800 . ?
C25 H43 0.9800 . ?
C26 H44 0.9800 . ?
C26 H45 0.9800 . ?
C26 H46 0.9800 . ?
C27 H47 0.9800 . ?
C27 H48 0.9800 . ?
C27 H49 0.9800 . ?
C28 H50 0.9800 . ?
C28 H51 0.9800 . ?
C28 H52 0.9800 . ?
C29 H53 0.9800 . ?
C29 H54 0.9800 . ?
C29 H55 0.9800 . ?
C30 H56 0.9800 . ?
C30 H57 0.9800 . ?
C30 H58 0.9800 . ?
C31 H59 0.9800 . ?
C31 H60 0.9800 . ?
C31 H61 0.9800 . ?
C32 H62 0.9800 . ?
C32 H63 0.9800 . ?
C32 H64 0.9800 . ?
C33 H65 0.9800 . ?
C33 H66 0.9800 . ?
C33 H67 0.9800 . ?
C34 H68 0.9800 . ?
C34 H69 0.9800 . ?
C34 H70 0.9800 . ?
C35 H71 0.9800 . ?
C35 H72 0.9800 . ?
C35 H73 0.9800 . ?
C36 H74 0.9800 . ?
C36 H75 0.9800 . ?
C36 H76 0.9800 . ?
C37 H77 0.9800 . ?
C37 H78 0.9800 . ?
C37 H79 0.9800 . ?
C38 H80 0.9800 . ?
C38 H81 0.9800 . ?
C38 H82 0.9800 . ?
C39 C40 1.399(9) . ?
C39 C44 1.406(8) . ?
C40 C41 1.385(9) . ?
C40 C45 1.510(8) . ?
C41 C42 1.394(9) . ?
C41 H83 0.9500 . ?
C42 C43 1.373(8) . ?
C42 C46 1.507(9) . ?
C43 C44 1.377(8) . ?
C43 H84 0.9500 . ?
C44 C47 1.498(8) . ?
C45 H85 0.9800 . ?
C45 H86 0.9800 . ?
C45 H87 0.9800 . ?
C46 H88 0.9800 . ?
C46 H89 0.9800 . ?
C46 H90 0.9800 . ?
C47 H91 0.9800 . ?
C47 H92 0.9800 . ?
C47 H93 0.9800 . ?
C48 C49 1.338(11) . ?
C48 C53 1.385(11) . ?
C48 C54 1.546(11) . ?
C49 C50 1.386(11) . ?
C49 H94 0.9500 . ?
C50 C51 1.330(11) . ?
C50 H95 0.9500 . ?
C51 C52 1.395(11) . ?
C51 H96 0.9500 . ?
C52 C53 1.383(11) . ?
C52 H97 0.9500 . ?
C53 H98 0.9500 . ?
C54 H99 0.9800 . ?
C54 H100 0.9800 . ?
C54 H101 0.9800 . ?

loop_
_geom_torsion_atom_site_label_1
_geom_torsion_atom_site_label_2
_geom_torsion_atom_site_label_3
_geom_torsion_atom_site_label_4
_geom_torsion
_geom_torsion_site_symmetry_1
_geom_torsion_site_symmetry_2
_geom_torsion_site_symmetry_3
_geom_torsion_site_symmetry_4
_geom_torsion_publ_flag
N2 Ti1 N1 C1 -167.9(3) . . . . ?
C3 Ti1 N1 C1 -48.2(4) . . . . ?
Cl1 Ti1 N1 C1 65.2(4) . . . . ?
C2 Ti1 N1 C1 -18.2(3) . . . . ?
N2 Ti1 N1 C39 36.6(7) . . . . ?
C3 Ti1 N1 C39 156.2(7) . . . . ?
Cl1 Ti1 N1 C39 -90.3(7) . . . . ?
C1 Ti1 N1 C39 -155.5(9) . . . . ?
C2 Ti1 N1 C39 -173.8(8) . . . . ?
C39 N1 C1 C2 -159.9(5) . . . . ?
Ti1 N1 C1 C2 35.8(6) . . . . ?
C39 N1 C1 C4 26.3(8) . . . . ?
Ti1 N1 C1 C4 -138.0(5) . . . . ?
C39 N1 C1 Ti1 164.3(6) . . . . ?
N2 Ti1 C1 C2 -127.5(5) . . . . ?
N1 Ti1 C1 C2 -148.0(6) . . . . ?
C3 Ti1 C1 C2 -23.3(4) . . . . ?
Cl1 Ti1 C1 C2 88.3(4) . . . . ?
N2 Ti1 C1 N1 20.6(6) . . . . ?
C3 Ti1 C1 N1 124.8(4) . . . . ?
Cl1 Ti1 C1 N1 -123.7(3) . . . . ?
C2 Ti1 C1 N1 148.0(6) . . . . ?
N2 Ti1 C1 C4 109.8(8) . . . . ?
N1 Ti1 C1 C4 89.3(9) . . . . ?
C3 Ti1 C1 C4 -146.0(9) . . . . ?
Cl1 Ti1 C1 C4 -34.4(8) . . . . ?
C2 Ti1 C1 C4 -122.7(10) . . . . ?
N1 C1 C2 C3 10.2(9) . . . . ?
C4 C1 C2 C3 -176.1(5) . . . . ?
Ti1 C1 C2 C3 39.1(5) . . . . ?
N1 C1 C2 Ti1 -28.9(5) . . . . ?
C4 C1 C2 Ti1 144.8(6) . . . . ?
N2 Ti1 C2 C1 110.6(5) . . . . ?
N1 Ti1 C2 C1 19.6(3) . . . . ?
C3 Ti1 C2 C1 143.4(6) . . . . ?
Cl1 Ti1 C2 C1 -95.3(4) . . . . ?
N2 Ti1 C2 C3 -32.8(7) . . . . ?
N1 Ti1 C2 C3 -123.9(4) . . . . ?
Cl1 Ti1 C2 C3 121.2(3) . . . . ?
C1 Ti1 C2 C3 -143.4(6) . . . . ?
C1 C2 C3 C5 64.5(8) . . . . ?
Ti1 C2 C3 C5 107.6(5) . . . . ?
C1 C2 C3 P1 -166.7(5) . . . . ?
Ti1 C2 C3 P1 -123.7(4) . . . . ?
C1 C2 C3 Ti1 -43.1(6) . . . . ?
N2 Ti1 C3 C2 163.4(3) . . . . ?
N1 Ti1 C3 C2 48.2(4) . . . . ?
Cl1 Ti1 C3 C2 -67.2(4) . . . . ?
C1 Ti1 C3 C2 20.4(3) . . . . ?
N2 Ti1 C3 C5 50.9(5) . . . . ?
N1 Ti1 C3 C5 -64.3(4) . . . . ?
Cl1 Ti1 C3 C5 -179.7(4) . . . . ?
C1 Ti1 C3 C5 -92.1(4) . . . . ?
C2 Ti1 C3 C5 -112.5(6) . . . . ?
N2 Ti1 C3 P1 -86.0(4) . . . . ?
N1 Ti1 C3 P1 158.8(4) . . . . ?
Cl1 Ti1 C3 P1 43.3(4) . . . . ?
C1 Ti1 C3 P1 130.9(4) . . . . ?
C2 Ti1 C3 P1 110.5(5) . . . . ?
C2 C3 P1 C6 -173.1(4) . . . . ?
C5 C3 P1 C6 -43.2(5) . . . . ?
Ti1 C3 P1 C6 92.9(4) . . . . ?
C2 C3 P1 C7 67.5(5) . . . . ?
C5 C3 P1 C7 -162.7(4) . . . . ?
Ti1 C3 P1 C7 -26.6(5) . . . . ?
C2 C3 P1 C8 -52.7(5) . . . . ?
C5 C3 P1 C8 77.2(5) . . . . ?
Ti1 C3 P1 C8 -146.7(4) . . . . ?
C3 P1 C8 C9 -158.3(5) . . . . ?
C6 P1 C8 C9 -37.0(6) . . . . ?
C7 P1 C8 C9 78.4(6) . . . . ?
P1 C8 C9 P2 173.8(4) . . . . ?
C8 C9 P2 C11 86.6(7) . . . . ?
C8 C9 P2 C10 -169.3(6) . . . . ?
N2 C12 C13 C14 180.0(5) . . . . ?
C17 C12 C13 C14 0.7(9) . . . . ?
N2 C12 C13 C18 2.1(9) . . . . ?
C17 C12 C13 C18 -177.2(6) . . . . ?
C12 C13 C14 C15 0.2(9) . . . . ?
C18 C13 C14 C15 178.1(6) . . . . ?
C13 C14 C15 C16 -1.3(9) . . . . ?
C13 C14 C15 C19 179.6(6) . . . . ?
C14 C15 C16 C17 1.6(9) . . . . ?
C19 C15 C16 C17 -179.2(6) . . . . ?
C15 C16 C17 C12 -0.8(10) . . . . ?
C15 C16 C17 C20 177.7(6) . . . . ?
N2 C12 C17 C16 -179.7(6) . . . . ?
C13 C12 C17 C16 -0.4(9) . . . . ?
N2 C12 C17 C20 1.9(9) . . . . ?
C13 C12 C17 C20 -178.8(6) . . . . ?
C14 C13 C18 Si2 -77.3(6) . . . . ?
C12 C13 C18 Si2 100.6(6) . . . . ?
C14 C13 C18 Si1 60.2(7) . . . . ?
C12 C13 C18 Si1 -122.0(6) . . . . ?
C16 C15 C19 Si4 -123.1(6) . . . . ?
C14 C15 C19 Si4 56.0(7) . . . . ?
C16 C15 C19 Si3 101.5(6) . . . . ?
C14 C15 C19 Si3 -79.4(7) . . . . ?
C16 C17 C20 Si5 -65.3(6) . . . . ?
C12 C17 C20 Si5 113.2(6) . . . . ?
C16 C17 C20 Si6 73.7(6) . . . . ?
C12 C17 C20 Si6 -107.9(6) . . . . ?
C13 C18 Si1 C22 158.5(4) . . . . ?
Si2 C18 Si1 C22 -69.0(4) . . . . ?
C13 C18 Si1 C23 -82.0(5) . . . . ?
Si2 C18 Si1 C23 50.5(5) . . . . ?
C13 C18 Si1 C21 40.5(5) . . . . ?
Si2 C18 Si1 C21 173.0(3) . . . . ?
C13 C18 Si2 C26 -38.4(5) . . . . ?
Si1 C18 Si2 C26 -172.4(3) . . . . ?
C13 C18 Si2 C25 81.3(5) . . . . ?
Si1 C18 Si2 C25 -52.6(5) . . . . ?
C13 C18 Si2 C24 -158.3(4) . . . . ?
Si1 C18 Si2 C24 67.8(4) . . . . ?
C15 C19 Si3 C27 61.2(5) . . . . ?
Si4 C19 Si3 C27 -71.9(4) . . . . ?
C15 C19 Si3 C28 -176.9(5) . . . . ?
Si4 C19 Si3 C28 50.1(5) . . . . ?
C15 C19 Si3 C29 -58.6(5) . . . . ?
Si4 C19 Si3 C29 168.3(4) . . . . ?
C15 C19 Si4 C32 151.3(5) . . . . ?
Si3 C19 Si4 C32 -76.7(4) . . . . ?
C15 C19 Si4 C31 -88.6(5) . . . . ?
Si3 C19 Si4 C31 43.4(4) . . . . ?
C15 C19 Si4 C30 34.4(5) . . . . ?
Si3 C19 Si4 C30 166.4(3) . . . . ?
C17 C20 Si5 C34 -42.6(5) . . . . ?
Si6 C20 Si5 C34 -177.3(4) . . . . ?
C17 C20 Si5 C35 78.4(5) . . . . ?
Si6 C20 Si5 C35 -56.3(5) . . . . ?
C17 C20 Si5 C33 -160.9(4) . . . . ?
Si6 C20 Si5 C33 64.3(4) . . . . ?
C17 C20 Si6 C37 -73.6(5) . . . . ?
Si5 C20 Si6 C37 61.4(5) . . . . ?
C17 C20 Si6 C38 47.6(5) . . . . ?
Si5 C20 Si6 C38 -177.4(4) . . . . ?
C17 C20 Si6 C36 165.7(4) . . . . ?
Si5 C20 Si6 C36 -59.4(5) . . . . ?
C1 N1 C39 C40 -113.4(6) . . . . ?
Ti1 N1 C39 C40 38.5(10) . . . . ?
C1 N1 C39 C44 63.8(7) . . . . ?
Ti1 N1 C39 C44 -144.3(6) . . . . ?
C44 C39 C40 C41 0.0(9) . . . . ?
N1 C39 C40 C41 177.2(6) . . . . ?
C44 C39 C40 C45 -179.6(6) . . . . ?
N1 C39 C40 C45 -2.3(9) . . . . ?
C39 C40 C41 C42 -1.6(10) . . . . ?
C45 C40 C41 C42 178.0(6) . . . . ?
C40 C41 C42 C43 1.6(9) . . . . ?
C40 C41 C42 C46 -176.1(6) . . . . ?
C41 C42 C43 C44 0.0(10) . . . . ?
C46 C42 C43 C44 177.6(6) . . . . ?
C42 C43 C44 C39 -1.6(9) . . . . ?
C42 C43 C44 C47 174.7(6) . . . . ?
C40 C39 C44 C43 1.5(9) . . . . ?
N1 C39 C44 C43 -175.7(5) . . . . ?
C40 C39 C44 C47 -174.8(5) . . . . ?
N1 C39 C44 C47 8.0(9) . . . . ?
C53 C48 C49 C50 0.2(13) . . . . ?
C54 C48 C49 C50 178.2(8) . . . . ?
C48 C49 C50 C51 0.1(14) . . . . ?
C49 C50 C51 C52 -0.7(13) . . . . ?
C50 C51 C52 C53 1.1(13) . . . . ?
C51 C52 C53 C48 -0.9(13) . . . . ?
C49 C48 C53 C52 0.2(13) . . . . ?
C54 C48 C53 C52 -177.9(8) . . . . ?
